data_4317534
loop_
_publ_author_name
'B. Cashin'
'D. Cunningham'
'P. Daly'
'P. McArdle'
'M. Munroe'
'N. N\'i Chonchubhair'

_publ_section_title
;
 Donor Properties of the Vanadyl Ion: Reactions of Vanadyl Salicylaldimine
 \b-Ketimine and Acetylacetonato Complexes with Groups 14 and 15 Lewis
 Acids
;
_journal_name_full 'Inorganic Chemistry'
_journal_page_first 773
_journal_page_last 782
_journal_paper_doi 10.1021/ic010366s
_journal_volume 41
_journal_year 2002
_chemical_formula_sum 'C32 H32 Cl4 N2 O3 Sn V'
_chemical_formula_weight 804.03
_chemical_name_common SnPh2Cl2.VO(acetophen1,2pn)
_chemical_name_systematic
;
  Diphenyltin 
dichloride.[N,N'-bis(alpha-methylsalicylidene)ethane-1,2-diaminato]oxo 
vanadium(IV) (1/1)
;
_space_group_IT_number 14
_symmetry_cell_setting monoclinic
_symmetry_space_group_name_Hall '-P 2ybc'
_symmetry_space_group_name_H-M 'P 1 21/c 1'
_atom_sites_solution_hydrogens geom
_atom_sites_solution_primary direct
_atom_sites_solution_secondary difmap
_audit_creation_method SHELXL-97
_cell_angle_alpha 89.988(13)
_cell_angle_beta 92.178(18)
_cell_angle_gamma 90.006(19)
_cell_formula_units_Z 4
_cell_length_a 11.184(4)
_cell_length_b 17.181(3)
_cell_length_c 17.528(2)
_cell_measurement_reflns_used 25
_cell_measurement_temperature 293(2)
_cell_measurement_theta_max 18
_cell_measurement_theta_min 12
_cell_volume 3365.6(14)
_computing_cell_refinement 'CELDIM in CAD4-PC-Software'
_computing_data_collection 'CAD4-PC-Software (Enraf-Nonius, 1992)'
_computing_data_reduction 'XCAD (McArdle & Higgins, 1995)'
_computing_molecular_graphics 'ORTEX (P.McArdle, 1995)'
_computing_publication_material 'SHELXL-97/2 (Sheldrick,1997)'
_computing_structure_refinement 'SHELXL-97 (Sheldrick, 1997)'
_computing_structure_solution 'SHELXS-97 (Sheldrick, 1990)'
_diffrn_ambient_temperature 293(2)
_diffrn_measured_fraction_theta_full 0.926
_diffrn_measured_fraction_theta_max 0.926
_diffrn_measurement_device_type '4-circle diffractometer'
_diffrn_measurement_method 'scintillation counter'
_diffrn_radiation_monochromator graphite
_diffrn_radiation_source 'fine-focus sealed tube'
_diffrn_radiation_type MoK\a
_diffrn_radiation_wavelength 0.71069
_diffrn_reflns_av_R_equivalents 0.0202
_diffrn_reflns_av_sigmaI/netI 0.0667
_diffrn_reflns_limit_h_max 16
_diffrn_reflns_limit_h_min 0
_diffrn_reflns_limit_k_max 25
_diffrn_reflns_limit_k_min 0
_diffrn_reflns_limit_l_max 24
_diffrn_reflns_limit_l_min -26
_diffrn_reflns_number 11643
_diffrn_reflns_theta_full 31.95
_diffrn_reflns_theta_max 31.95
_diffrn_reflns_theta_min 2.17
_exptl_absorpt_coefficient_mu 1.372
_exptl_crystal_colour Blue
_exptl_crystal_density_diffrn 1.587
_exptl_crystal_density_method 'not measured'
_exptl_crystal_description Irregular
_exptl_crystal_F_000 1612
_exptl_crystal_size_max 0.35
_exptl_crystal_size_mid 0.20
_exptl_crystal_size_min 0.20
_refine_diff_density_max 3.440
_refine_diff_density_min -4.379
_refine_diff_density_rms 0.268
_refine_ls_extinction_method none
_refine_ls_goodness_of_fit_ref 0.968
_refine_ls_hydrogen_treatment mixed
_refine_ls_matrix_type full
_refine_ls_number_parameters 380
_refine_ls_number_reflns 10794
_refine_ls_number_restraints 0
_refine_ls_restrained_S_all 0.968
_refine_ls_R_factor_all 0.1430
_refine_ls_R_factor_gt 0.0966
_refine_ls_shift/su_max 0.012
_refine_ls_shift/su_mean 0.000
_refine_ls_structure_factor_coef Fsqd
_refine_ls_weighting_details 'calc w=1/[\s^2^(Fo^2^)+(0.1879P)^2^+0.0000P] where P=(Fo^2^+2Fc^2^)/3'
_refine_ls_weighting_scheme calc
_refine_ls_wR_factor_gt 0.2356
_refine_ls_wR_factor_ref 0.2628
_reflns_number_gt 6080
_reflns_number_total 10794
_reflns_threshold_expression >2sigma(I)
_cod_data_source_file ic010366s_6.cif
_cod_data_source_block SnPh2Cl2.VO(acetophen1,2pn)
_cod_depositor_comments
;
The following automatic conversions were performed:

'_symmetry_cell_setting' value 'Monoclinic' changed to 'monoclinic'
according to the built-in table from CIF Core dictionary named
'cif_core.dic' version 2.4.1 from 2010-06-29.

Automatic conversion script
Id: cif_fix_values 1646 2011-03-28 12:23:43Z adriana 

The following automatic conversions were performed:

data name '_atom_site_symetry_multiplicity' was replaced with
'_atom_site_symmetry_multiplicity' as specified in the replacement
file 'data/replacement-values/replacement_tags.lst'.

Automatic conversion script
Id: cif_correct_tags 9268 2022-04-12 08:56:07Z antanas 
;
_cod_original_cell_volume 3365.6(13)
_cod_database_code 4317534

loop_
_symmetry_equiv_pos_as_xyz
'x, y, z'
'x, -y+1/2, z+1/2'
'-x, -y, -z'
'-x, y-1/2, -z-1/2'

loop_
_atom_site_label
_atom_site_type_symbol
_atom_site_fract_x
_atom_site_fract_y
_atom_site_fract_z
_atom_site_U_iso_or_equiv
_atom_site_adp_type
_atom_site_occupancy
_atom_site_symmetry_multiplicity
_atom_site_calc_flag
_atom_site_refinement_flags
_atom_site_disorder_assembly
_atom_site_disorder_group
Sn1 Sn 0.16716(3) 0.59268(2) 0.32818(2) 0.03760(14) Uani 1 1 d . A .
V1 V 0.30643(9) 0.55877(6) 0.15607(5) 0.0401(2) Uani 1 1 d . A .
Cl1 Cl -0.03443(15) 0.64314(12) 0.33961(12) 0.0612(4) Uani 1 1 d . . .
Cl2 Cl 0.24005(19) 0.60575(12) 0.46137(9) 0.0621(5) Uani 1 1 d . . .
Cl3 Cl 0.2779(3) 0.2863(2) 0.0843(3) 0.1383(14) Uani 1 1 d . . .
Cl4 Cl 0.4029(4) 0.1637(2) 0.0063(3) 0.1482(17) Uani 1 1 d . . .
N1 N 0.2520(5) 0.6314(3) 0.0678(3) 0.0562(14) Uani 1 1 d . . .
N2 N 0.4575(5) 0.6260(4) 0.1516(3) 0.0555(14) Uani 1 1 d . . .
O3 O 0.3280(5) 0.4774(3) 0.1178(3) 0.0592(12) Uani 1 1 d . . .
O1 O 0.1455(4) 0.5719(3) 0.1912(2) 0.0437(9) Uani 1 1 d . . .
O2 O 0.3447(3) 0.5490(2) 0.2643(2) 0.0392(8) Uani 1 1 d . . .
C1 C 0.0469(5) 0.5663(4) 0.1446(3) 0.0415(12) Uani 1 1 d . A .
C2 C -0.0513(6) 0.5271(4) 0.1698(4) 0.0549(16) Uani 1 1 d . . .
H2 H -0.0484 0.5053 0.2184 0.071 Uiso 1 1 calc R A .
C3 C -0.1546(6) 0.5196(5) 0.1241(4) 0.064(2) Uani 1 1 d . A .
H3 H -0.2206 0.4937 0.1426 0.083 Uiso 1 1 calc R . .
C4 C -0.1600(7) 0.5499(5) 0.0518(4) 0.0638(19) Uani 1 1 d . . .
H4 H -0.2293 0.5446 0.0212 0.083 Uiso 1 1 calc R A .
C5 C -0.0619(7) 0.5885(4) 0.0246(4) 0.0575(17) Uani 1 1 d . A .
H5 H -0.0659 0.6084 -0.0248 0.075 Uiso 1 1 calc R . .
C6 C 0.0434(6) 0.5986(3) 0.0694(3) 0.0462(13) Uani 1 1 d . . .
C7 C 0.1438(7) 0.6394(4) 0.0374(4) 0.0518(15) Uani 1 1 d . A .
C81 C 0.333(2) 0.6900(14) 0.0496(13) 0.051(5) Uiso 0.30 1 d P A 2
C82 C 0.3645(3) 0.6608(2) 0.0290(2) 0.057(2) Uiso 0.70 1 d P A 1
H8 H 0.3432 0.7059 -0.0030 0.074 Uiso 1 1 calc R A 1
C9 C 0.4501(3) 0.6855(2) 0.0905(2) 0.099(4) Uani 1 1 d R A .
H30A H 0.4245 0.7347 0.1115 0.129 Uiso 1 1 calc R A 1
H30B H 0.5285 0.6930 0.0698 0.129 Uiso 1 1 calc R A 1
C10 C 0.5481(3) 0.6256(2) 0.1998(2) 0.0528(15) Uani 1 1 d R A .
C11 C 0.5564(3) 0.5714(2) 0.2635(2) 0.0446(13) Uani 1 1 d R . .
C12 C 0.6674(3) 0.5546(2) 0.2999(2) 0.0541(16) Uani 1 1 d R A .
H12 H 0.7364 0.5759 0.2805 0.070 Uiso 1 1 calc R . .
C13 C 0.6772(7) 0.5074(5) 0.3634(5) 0.0622(19) Uani 1 1 d . . .
H13 H 0.7522 0.4965 0.3855 0.081 Uiso 1 1 calc R A .
C14 C 0.5795(7) 0.4774(5) 0.3932(5) 0.065(2) Uani 1 1 d . A .
H14 H 0.5864 0.4473 0.4372 0.084 Uiso 1 1 calc R . .
C15 C 0.4678(6) 0.4909(4) 0.3589(4) 0.0492(14) Uani 1 1 d . . .
H15 H 0.4001 0.4692 0.3797 0.064 Uiso 1 1 calc R A .
C16 C 0.4563(5) 0.5368(3) 0.2933(3) 0.0407(12) Uani 1 1 d . A .
C17 C 0.1197(9) 0.6894(6) -0.0319(5) 0.085(3) Uani 1 1 d . . .
H17A H 0.1705 0.7344 -0.0292 0.119 Uiso 1 1 calc R A .
H17B H 0.0375 0.7055 -0.0336 0.119 Uiso 1 1 calc R . .
H17C H 0.1357 0.6601 -0.0770 0.119 Uiso 1 1 calc R . .
C18 C 0.6500(8) 0.6839(6) 0.1942(7) 0.090(3) Uani 1 1 d . . .
H18A H 0.6930 0.6738 0.1489 0.126 Uiso 1 1 calc R A .
H18B H 0.7032 0.6790 0.2382 0.126 Uiso 1 1 calc R . .
H18C H 0.6179 0.7357 0.1920 0.126 Uiso 1 1 calc R . .
C19 C 0.4318(15) 0.6043(8) -0.0164(8) 0.129(6) Uani 1 1 d . . .
H19A H 0.5020 0.6289 -0.0350 0.181 Uiso 1 1 calc R A 1
H19B H 0.3821 0.5866 -0.0588 0.181 Uiso 1 1 calc R A 1
H19C H 0.4548 0.5607 0.0151 0.181 Uiso 1 1 calc R A 1
C20 C 0.2438(6) 0.7013(3) 0.2975(3) 0.0422(12) Uani 1 1 d . . .
C21 C 0.3575(6) 0.7210(4) 0.3260(4) 0.0521(15) Uani 1 1 d . A .
H21 H 0.3998 0.6865 0.3578 0.068 Uiso 1 1 calc R . .
C22 C 0.4079(8) 0.7917(5) 0.3072(5) 0.069(2) Uani 1 1 d . . .
H22 H 0.4844 0.8040 0.3260 0.089 Uiso 1 1 calc R A .
C23 C 0.3457(10) 0.8444(5) 0.2608(6) 0.090(3) Uani 1 1 d . A .
H23 H 0.3801 0.8918 0.2480 0.117 Uiso 1 1 calc R . .
C24 C 0.2342(10) 0.8258(5) 0.2343(7) 0.102(4) Uani 1 1 d . . .
H24 H 0.1912 0.8614 0.2042 0.132 Uiso 1 1 calc R A .
C25 C 0.1816(8) 0.7530(4) 0.2515(5) 0.069(2) Uani 1 1 d . A .
H25 H 0.1057 0.7405 0.2318 0.090 Uiso 1 1 calc R . .
C26 C 0.1228(6) 0.4722(3) 0.3411(3) 0.0419(12) Uani 1 1 d . . .
C27 C 0.0568(7) 0.4519(5) 0.4023(4) 0.0613(18) Uani 1 1 d . A .
H27 H 0.0308 0.4903 0.4352 0.080 Uiso 1 1 calc R . .
C28 C 0.0288(8) 0.3748(6) 0.4154(5) 0.075(2) Uani 1 1 d . . .
H28 H -0.0141 0.3612 0.4579 0.097 Uiso 1 1 calc R A .
C29 C 0.0646(8) 0.3180(5) 0.3654(5) 0.071(2) Uani 1 1 d . A .
H29 H 0.0450 0.2662 0.3741 0.092 Uiso 1 1 calc R . .
C30 C 0.1293(7) 0.3374(4) 0.3025(5) 0.0623(18) Uani 1 1 d . . .
H30 H 0.1529 0.2991 0.2688 0.081 Uiso 1 1 calc R A .
C31 C 0.1589(6) 0.4150(4) 0.2901(4) 0.0516(15) Uani 1 1 d . A .
H31 H 0.2025 0.4288 0.2480 0.067 Uiso 1 1 calc R . .
C32 C 0.2734(11) 0.1986(10) 0.0388(9) 0.132(5) Uani 1 1 d . . .
H32A H 0.2421 0.1605 0.0736 0.171 Uiso 1 1 calc R . .
H32B H 0.2166 0.2026 -0.0043 0.171 Uiso 1 1 calc R . .

loop_
_atom_site_aniso_label
_atom_site_aniso_U_11
_atom_site_aniso_U_22
_atom_site_aniso_U_33
_atom_site_aniso_U_23
_atom_site_aniso_U_13
_atom_site_aniso_U_12
Sn1 0.0438(2) 0.0375(2) 0.03106(19) 0.00014(14) -0.00489(14) 0.00206(15)
V1 0.0511(5) 0.0401(5) 0.0289(4) 0.0041(4) -0.0011(4) -0.0045(4)
Cl1 0.0481(8) 0.0649(10) 0.0705(11) -0.0073(9) -0.0004(8) 0.0095(7)
Cl2 0.0793(12) 0.0701(11) 0.0355(7) 0.0026(7) -0.0164(7) 0.0020(9)
Cl3 0.104(2) 0.102(2) 0.208(5) 0.004(3) -0.012(3) 0.0057(18)
Cl4 0.201(4) 0.089(2) 0.161(4) 0.015(2) 0.090(3) -0.021(2)
N1 0.072(4) 0.055(3) 0.041(3) 0.021(2) -0.008(3) -0.019(3)
N2 0.065(3) 0.055(3) 0.047(3) 0.016(3) 0.002(3) -0.013(3)
O3 0.087(3) 0.048(3) 0.042(2) -0.001(2) 0.004(2) -0.001(2)
O1 0.049(2) 0.051(2) 0.0304(18) 0.0024(17) -0.0064(16) -0.0066(19)
O2 0.0410(19) 0.042(2) 0.0340(18) 0.0027(16) -0.0053(15) -0.0010(16)
C1 0.051(3) 0.045(3) 0.028(2) -0.003(2) -0.007(2) 0.001(2)
C2 0.058(4) 0.066(4) 0.039(3) -0.001(3) -0.012(3) -0.008(3)
C3 0.049(4) 0.089(6) 0.053(4) -0.010(4) -0.010(3) -0.012(4)
C4 0.057(4) 0.081(5) 0.052(4) -0.014(4) -0.020(3) -0.003(4)
C5 0.068(4) 0.069(4) 0.034(3) -0.005(3) -0.015(3) 0.016(4)
C6 0.060(4) 0.043(3) 0.034(3) -0.005(2) -0.013(3) 0.006(3)
C7 0.068(4) 0.044(3) 0.042(3) 0.008(3) -0.010(3) -0.001(3)
C9 0.085(6) 0.117(8) 0.094(7) 0.065(7) -0.007(5) -0.029(6)
C10 0.047(3) 0.057(4) 0.054(4) 0.001(3) 0.007(3) -0.010(3)
C11 0.047(3) 0.045(3) 0.042(3) -0.005(2) -0.005(2) -0.001(2)
C12 0.043(3) 0.062(4) 0.057(4) -0.014(3) -0.007(3) -0.003(3)
C13 0.051(4) 0.073(5) 0.061(4) -0.008(4) -0.019(3) 0.012(3)
C14 0.064(4) 0.076(5) 0.053(4) 0.010(4) -0.018(3) 0.008(4)
C15 0.050(3) 0.051(3) 0.045(3) 0.011(3) -0.011(3) 0.006(3)
C16 0.044(3) 0.039(3) 0.039(3) -0.004(2) -0.007(2) 0.005(2)
C17 0.102(7) 0.077(6) 0.074(5) 0.044(5) -0.029(5) -0.014(5)
C18 0.069(5) 0.082(6) 0.118(8) 0.025(6) -0.016(5) -0.033(5)
C19 0.191(15) 0.110(10) 0.089(9) 0.001(7) 0.044(10) -0.038(9)
C20 0.053(3) 0.037(3) 0.037(3) 0.000(2) -0.003(2) -0.002(2)
C21 0.057(4) 0.047(3) 0.052(3) -0.012(3) -0.005(3) 0.001(3)
C22 0.075(5) 0.058(4) 0.072(5) -0.012(4) -0.011(4) -0.022(4)
C23 0.121(8) 0.048(4) 0.100(7) 0.014(5) -0.020(6) -0.023(5)
C24 0.108(8) 0.057(5) 0.136(10) 0.039(6) -0.043(7) -0.016(5)
C25 0.085(5) 0.049(4) 0.071(5) 0.018(4) -0.025(4) -0.007(4)
C26 0.050(3) 0.041(3) 0.035(2) 0.007(2) 0.002(2) -0.004(2)
C27 0.077(5) 0.057(4) 0.051(4) 0.005(3) 0.009(3) -0.006(4)
C28 0.082(6) 0.082(6) 0.060(5) 0.024(4) 0.006(4) -0.025(5)
C29 0.076(5) 0.052(4) 0.082(6) 0.024(4) -0.013(4) -0.021(4)
C30 0.078(5) 0.044(3) 0.064(4) -0.002(3) -0.015(4) -0.004(3)
C31 0.053(4) 0.047(3) 0.055(4) 0.003(3) 0.007(3) 0.000(3)
C32 0.106(9) 0.176(15) 0.111(10) 0.000(10) -0.016(8) -0.051(10)

loop_
_atom_type_symbol
_atom_type_description
_atom_type_scat_dispersion_real
_atom_type_scat_dispersion_imag
_atom_type_scat_source
C C 0.0033 0.0016 'International Tables Vol C Tables 4.2.6.8 and 6.1.1.4'
H H 0.0000 0.0000 'International Tables Vol C Tables 4.2.6.8 and 6.1.1.4'
Cl Cl 0.1484 0.1585 'International Tables Vol C Tables 4.2.6.8 and 6.1.1.4'
N N 0.0061 0.0033 'International Tables Vol C Tables 4.2.6.8 and 6.1.1.4'
O O 0.0106 0.0060 'International Tables Vol C Tables 4.2.6.8 and 6.1.1.4'
Sn Sn -0.6537 1.4246 'International Tables Vol C Tables 4.2.6.8 and 6.1.1.4'
V V 0.3005 0.5294 'International Tables Vol C Tables 4.2.6.8 and 6.1.1.4'

loop_
_geom_angle_atom_site_label_1
_geom_angle_atom_site_label_2
_geom_angle_atom_site_label_3
_geom_angle
_geom_angle_site_symmetry_1
_geom_angle_site_symmetry_3
_geom_angle_publ_flag
C20 Sn1 C26 165.8(2) . . ?
C20 Sn1 O1 84.55(19) . . ?
C26 Sn1 O1 87.00(19) . . ?
C20 Sn1 Cl1 95.25(17) . . ?
C26 Sn1 Cl1 96.71(18) . . ?
O1 Sn1 Cl1 94.34(12) . . ?
C20 Sn1 O2 79.10(19) . . ?
C26 Sn1 O2 86.96(19) . . ?
O1 Sn1 O2 63.45(14) . . ?
Cl1 Sn1 O2 157.36(10) . . ?
C20 Sn1 Cl2 92.17(17) . . ?
C26 Sn1 Cl2 93.32(16) . . ?
O1 Sn1 Cl2 166.04(12) . . ?
Cl1 Sn1 Cl2 99.47(7) . . ?
O2 Sn1 Cl2 102.62(10) . . ?
O3 V1 O2 108.0(2) . . ?
O3 V1 O1 113.5(2) . . ?
O2 V1 O1 82.66(17) . . ?
O3 V1 N2 110.1(3) . . ?
O2 V1 N2 86.2(2) . . ?
O1 V1 N2 136.3(2) . . ?
O3 V1 N1 105.3(3) . . ?
O2 V1 N1 146.7(2) . . ?
O1 V1 N1 85.2(2) . . ?
N2 V1 N1 81.4(2) . . ?
C7 N1 C81 115.3(11) . . ?
C7 N1 C82 122.9(5) . . ?
C81 N1 C82 27.7(9) . . ?
C7 N1 V1 127.6(4) . . ?
C81 N1 V1 115.6(10) . . ?
C82 N1 V1 108.0(3) . . ?
C10 N2 C9 119.8(5) . . ?
C10 N2 V1 126.7(4) . . ?
C9 N2 V1 113.1(4) . . ?
C1 O1 V1 123.1(4) . . ?
C1 O1 Sn1 131.0(4) . . ?
V1 O1 Sn1 105.77(17) . . ?
C16 O2 V1 123.4(4) . . ?
C16 O2 Sn1 129.5(3) . . ?
V1 O2 Sn1 105.68(17) . . ?
O1 C1 C2 118.9(5) . . ?
O1 C1 C6 121.6(6) . . ?
C2 C1 C6 119.5(6) . . ?
C1 C2 C3 121.2(6) . . ?
C4 C3 C2 120.4(7) . . ?
C3 C4 C5 119.6(6) . . ?
C4 C5 C6 121.8(6) . . ?
C5 C6 C1 117.5(6) . . ?
C5 C6 C7 119.2(6) . . ?
C1 C6 C7 123.2(6) . . ?
N1 C7 C6 120.5(5) . . ?
N1 C7 C17 121.5(7) . . ?
C6 C7 C17 118.0(6) . . ?
N1 C81 C9 115.0(16) . . ?
C9 C82 C19 104.7(7) . . ?
C9 C82 N1 106.8(2) . . ?
C19 C82 N1 117.6(6) . . ?
C81 C9 C82 28.2(9) . . ?
C81 C9 N2 114.4(10) . . ?
C82 C9 N2 110.3(3) . . ?
N2 C10 C11 122.0(3) . . ?
N2 C10 C18 121.5(5) . . ?
C11 C10 C18 116.4(4) . . ?
C16 C11 C12 117.0(3) . . ?
C16 C11 C10 122.3(3) . . ?
C12 C11 C10 120.6 . . ?
C13 C12 C11 122.0(4) . . ?
C14 C13 C12 120.2(6) . . ?
C13 C14 C15 120.3(7) . . ?
C14 C15 C16 120.3(7) . . ?
O2 C16 C11 122.8(5) . . ?
O2 C16 C15 116.9(5) . . ?
C11 C16 C15 120.1(5) . . ?
C25 C20 C21 119.4(6) . . ?
C25 C20 Sn1 121.1(5) . . ?
C21 C20 Sn1 119.5(5) . . ?
C22 C21 C20 120.2(7) . . ?
C21 C22 C23 120.9(8) . . ?
C24 C23 C22 118.8(8) . . ?
C23 C24 C25 121.3(8) . . ?
C20 C25 C24 119.4(8) . . ?
C27 C26 C31 119.9(6) . . ?
C27 C26 Sn1 117.5(5) . . ?
C31 C26 Sn1 122.6(4) . . ?
C26 C27 C28 120.4(8) . . ?
C29 C28 C27 119.9(7) . . ?
C30 C29 C28 120.6(7) . . ?
C29 C30 C31 119.4(8) . . ?
C30 C31 C26 119.8(7) . . ?
Cl4 C32 Cl3 117.5(7) . . ?

loop_
_geom_bond_atom_site_label_1
_geom_bond_atom_site_label_2
_geom_bond_distance
_geom_bond_site_symmetry_2
_geom_bond_publ_flag
Sn1 C20 2.132(6) . ?
Sn1 C26 2.142(6) . ?
Sn1 O1 2.430(4) . ?
Sn1 Cl1 2.4310(19) . ?
Sn1 O2 2.435(4) . ?
Sn1 Cl2 2.4536(17) . ?
V1 O3 1.573(5) . ?
V1 O2 1.936(4) . ?
V1 O1 1.938(5) . ?
V1 N2 2.051(6) . ?
V1 N1 2.060(5) . ?
Cl3 C32 1.705(16) . ?
Cl4 C32 1.686(14) . ?
N1 C7 1.312(9) . ?
N1 C81 1.40(2) . ?
N1 C82 1.539(6) . ?
N2 C10 1.294(7) . ?
N2 C9 1.480(6) . ?
O1 C1 1.350(7) . ?
O2 C16 1.347(7) . ?
C1 C2 1.376(9) . ?
C1 C6 1.429(8) . ?
C2 C3 1.387(9) . ?
C3 C4 1.369(11) . ?
C4 C5 1.383(11) . ?
C5 C6 1.401(9) . ?
C6 C7 1.454(10) . ?
C7 C17 1.503(9) . ?
C81 C9 1.47(2) . ?
C82 C9 1.4768 . ?
C82 C19 1.479(14) . ?
C10 C11 1.4546 . ?
C10 C18 1.523(8) . ?
C11 C16 1.385(7) . ?
C11 C12 1.4041 . ?
C12 C13 1.377(9) . ?
C13 C14 1.333(11) . ?
C14 C15 1.385(9) . ?
C15 C16 1.397(8) . ?
C20 C25 1.370(9) . ?
C20 C21 1.390(9) . ?
C21 C22 1.383(10) . ?
C22 C23 1.387(13) . ?
C23 C24 1.352(14) . ?
C24 C25 1.419(11) . ?
C26 C27 1.370(9) . ?
C26 C31 1.398(9) . ?
C27 C28 1.384(12) . ?
C28 C29 1.382(13) . ?
C29 C30 1.382(11) . ?
C30 C31 1.393(9) . ?
